data_2206528
loop_
_publ_author_name
'T. Ravishankar'
'K. Chinnakali'
'N. Arumugam'
'P. C. Srinivasan'
'Anwar Usman'
'Hoong-Kun Fun'

_publ_section_title 2,5-Dimethyl-7-phenylsulfonyl-5,6-dihydroindolo[2,3-<i>c</i>]benzazepin-12-one
_journal_issue 8
_journal_name_full 'Acta Crystallographica Section E'
_journal_page_first o2410
_journal_page_last o2412
_journal_paper_doi 10.1107/S1600536805020842
_journal_volume 61
_journal_year 2005
_chemical_formula_iupac 'C24 H20 N2 O3 S'
_chemical_formula_moiety 'C24 H20 N2 O3 S'
_chemical_formula_sum 'C24 H20 N2 O3 S'
_chemical_formula_weight 416.48
_chemical_name_systematic
;
2,5-Dimethyl-7-phenylsulfonyl-5,6-dihydroindolo[2,3-c]benzazepin-12-one
;
_space_group_IT_number 33
_symmetry_cell_setting orthorhombic
_symmetry_space_group_name_Hall 'P 2c -2n'
_symmetry_space_group_name_H-M 'P n a 21'
_atom_sites_solution_hydrogens geom
_atom_sites_solution_primary direct
_atom_sites_solution_secondary difmap
_audit_creation_method SHELXL97
_cell_angle_alpha 90.00
_cell_angle_beta 90.00
_cell_angle_gamma 90.00
_cell_formula_units_Z 8
_cell_length_a 15.6032(7)
_cell_length_b 15.9227(7)
_cell_length_c 16.3694(7)
_cell_measurement_reflns_used 8072
_cell_measurement_temperature 293(2)
_cell_measurement_theta_max 28.29
_cell_measurement_theta_min 2.21
_cell_volume 4066.9(3)
_computing_cell_refinement 'SAINT (Siemens, 1996)'
_computing_data_collection 'SMART (Siemens, 1996)'
_computing_data_reduction SAINT
_computing_molecular_graphics SHELXTL
_computing_publication_material 'SHELXTL and PLATON (Spek, 2003)'
_computing_structure_refinement SHELXTL
_computing_structure_solution 'SHELXTL (Sheldrick, 1997)'
_diffrn_ambient_temperature 293(2)
_diffrn_detector_area_resol_mean 8.33
_diffrn_measured_fraction_theta_full 0.997
_diffrn_measured_fraction_theta_max 0.997
_diffrn_measurement_device_type 'Siemens SMART CCD area-detector'
_diffrn_measurement_method \w
_diffrn_radiation_monochromator graphite
_diffrn_radiation_source 'fine-focus sealed tube'
_diffrn_radiation_type MoK\a
_diffrn_radiation_wavelength 0.71073
_diffrn_reflns_av_R_equivalents 0.0299
_diffrn_reflns_av_sigmaI/netI 0.0397
_diffrn_reflns_limit_h_max 20
_diffrn_reflns_limit_h_min -19
_diffrn_reflns_limit_k_max 20
_diffrn_reflns_limit_k_min -21
_diffrn_reflns_limit_l_max 14
_diffrn_reflns_limit_l_min -21
_diffrn_reflns_number 24897
_diffrn_reflns_theta_full 28.29
_diffrn_reflns_theta_max 28.29
_diffrn_reflns_theta_min 2.21
_diffrn_standards_decay_% 0
_diffrn_standards_number 0
_exptl_absorpt_coefficient_mu 0.188
_exptl_absorpt_correction_T_max 0.9285
_exptl_absorpt_correction_T_min 0.9117
_exptl_absorpt_correction_type multi-scan
_exptl_absorpt_process_details '(SADABS; Sheldrick, 1996)'
_exptl_crystal_colour yellow
_exptl_crystal_density_diffrn 1.360
_exptl_crystal_density_method 'not measured'
_exptl_crystal_description block
_exptl_crystal_F_000 1744
_exptl_crystal_size_max 0.50
_exptl_crystal_size_mid 0.40
_exptl_crystal_size_min 0.40
_refine_diff_density_max 0.186
_refine_diff_density_min -0.294
_refine_ls_abs_structure_details 'Flack (1983), with 3692 Friedel pairs'
_refine_ls_abs_structure_Flack 0.01(7)
_refine_ls_extinction_method none
_refine_ls_goodness_of_fit_ref 1.085
_refine_ls_hydrogen_treatment constr
_refine_ls_matrix_type full
_refine_ls_number_parameters 545
_refine_ls_number_reflns 8896
_refine_ls_number_restraints 1
_refine_ls_restrained_S_all 1.085
_refine_ls_R_factor_all 0.0855
_refine_ls_R_factor_gt 0.0506
_refine_ls_shift/su_max 0.001
_refine_ls_shift/su_mean 0.000
_refine_ls_structure_factor_coef Fsqd
_refine_ls_weighting_details 'calc w = 1/[\s^2^(Fo^2^)+(0.0538P)^2^+0.5548P] where P = (Fo^2^+2Fc^2^)/3'
_refine_ls_weighting_scheme calc
_refine_ls_wR_factor_gt 0.1079
_refine_ls_wR_factor_ref 0.1231
_reflns_number_gt 6111
_reflns_number_total 8896
_reflns_threshold_expression I>2\s(I)
_cod_data_source_file rz6097.cif
_cod_data_source_block I
_cod_depositor_comments
;
The following automatic conversions were performed:
'_symmetry_cell_setting' value 'Orthorhombic' changed to 'orthorhombic'
according to '/home/saulius/struct/CIF-dictionaries/cif_core.dic'
dictionary named 'cif_core.dic' version 2.4.1 from 2010-06-29.

Automatic conversion script
Id: cif_fix_enum 1527 2010-12-29 10:47:43Z saulius 

The following automatic conversions were performed:

'_symmetry_cell_setting' value 'Orthorhombic' changed to
'orthorhombic' according to
/home/saulius/struct/CIF-dictionaries/cif_core.dic dictionary named
'cif_core.dic' version 2.4.1 from 2010-06-29.

Automatic conversion script
Id: cif_fix_values 1715 2011-07-08 13:25:40Z adriana 
;
_cod_database_code 2206528
_cod_database_fobs_code 2206528

loop_
_symmetry_equiv_pos_as_xyz
'x, y, z'
'-x, -y, z+1/2'
'x+1/2, -y+1/2, z'
'-x+1/2, y+1/2, z+1/2'

loop_
_atom_site_label
_atom_site_fract_x
_atom_site_fract_y
_atom_site_fract_z
_atom_site_U_iso_or_equiv
_atom_site_adp_type
_atom_site_calc_flag
_atom_site_refinement_flags
_atom_site_occupancy
_atom_site_type_symbol
S1A 0.01736(5) 0.28150(5) 0.37115(5) 0.0529(2) Uani d . 1 S
O1A 0.02119(15) 0.22081(16) 0.43427(15) 0.0704(7) Uani d . 1 O
O2A -0.06342(14) 0.30649(17) 0.33898(14) 0.0720(7) Uani d . 1 O
O3A 0.28072(17) 0.13245(18) 0.13099(16) 0.0859(8) Uani d . 1 O
N1A 0.07307(16) 0.24223(16) 0.29236(15) 0.0487(6) Uani d . 1 N
N2A 0.19436(18) 0.07462(17) 0.37690(18) 0.0635(7) Uani d . 1 N
C1A 0.14758(18) 0.19336(19) 0.29758(19) 0.0461(7) Uani d . 1 C
C2A 0.17407(19) 0.17330(19) 0.22067(18) 0.0462(7) Uani d . 1 C
C3A 0.11830(19) 0.21375(18) 0.16356(18) 0.0476(7) Uani d . 1 C
C4A 0.1127(2) 0.2137(2) 0.0786(2) 0.0537(8) Uani d . 1 C
H4A 0.1536 0.1854 0.0477 0.064 Uiso calc R 1 H
C5A 0.0474(2) 0.2549(2) 0.0408(2) 0.0612(9) Uani d . 1 C
H5A 0.0439 0.2546 -0.0160 0.073 Uiso calc R 1 H
C6A -0.0143(2) 0.2975(2) 0.0866(2) 0.0631(9) Uani d . 1 C
H6A -0.0584 0.3254 0.0597 0.076 Uiso calc R 1 H
C7A -0.0113(2) 0.2993(2) 0.1708(2) 0.0584(8) Uani d . 1 C
H7A -0.0522 0.3280 0.2013 0.070 Uiso calc R 1 H
C8A 0.0553(2) 0.25652(19) 0.20775(18) 0.0461(7) Uani d . 1 C
C9A 0.07367(19) 0.3714(2) 0.40210(18) 0.0490(7) Uani d . 1 C
C10A 0.1184(2) 0.3691(2) 0.4749(2) 0.0568(8) Uani d . 1 C
H10A 0.1212 0.3200 0.5055 0.068 Uiso calc R 1 H
C11A 0.1588(2) 0.4410(3) 0.5012(3) 0.0732(10) Uani d . 1 C
H11A 0.1894 0.4404 0.5499 0.088 Uiso calc R 1 H
C12A 0.1543(3) 0.5127(3) 0.4569(3) 0.0848(12) Uani d . 1 C
H12A 0.1812 0.5609 0.4761 0.102 Uiso calc R 1 H
C13A 0.1107(3) 0.5152(3) 0.3844(3) 0.0838(12) Uani d . 1 C
H13A 0.1094 0.5645 0.3539 0.101 Uiso calc R 1 H
C14A 0.0683(2) 0.4437(2) 0.3563(2) 0.0705(10) Uani d . 1 C
H14A 0.0372 0.4449 0.3078 0.085 Uiso calc R 1 H
C15A 0.1931(2) 0.16540(19) 0.3730(2) 0.0550(7) Uani d . 1 C
H15A 0.2513 0.1867 0.3727 0.066 Uiso calc R 1 H
H15B 0.1642 0.1877 0.4208 0.066 Uiso calc R 1 H
C16A 0.2532(2) 0.0299(2) 0.3306(2) 0.0576(8) Uani d . 1 C
C17A 0.2854(2) 0.0565(2) 0.2544(2) 0.0529(8) Uani d . 1 C
C18A 0.2499(2) 0.1223(2) 0.2001(2) 0.0564(8) Uani d . 1 C
C19A 0.2842(3) -0.0469(2) 0.3620(3) 0.0775(11) Uani d . 1 C
H19A 0.2602 -0.0688 0.4095 0.093 Uiso calc R 1 H
C20A 0.3492(3) -0.0902(2) 0.3238(3) 0.0838(13) Uani d . 1 C
H20A 0.3689 -0.1399 0.3470 0.101 Uiso calc R 1 H
C21A 0.3859(2) -0.0622(2) 0.2524(3) 0.0721(10) Uani d . 1 C
C22A 0.3533(2) 0.0093(2) 0.2201(2) 0.0630(9) Uani d . 1 C
H22A 0.3773 0.0288 0.1717 0.076 Uiso calc R 1 H
C23A 0.1333(3) 0.0344(3) 0.4296(4) 0.1098(17) Uani d . 1 C
H23A 0.1262 -0.0231 0.4132 0.165 Uiso calc R 1 H
H23B 0.0793 0.0630 0.4260 0.165 Uiso calc R 1 H
H23C 0.1536 0.0363 0.4850 0.165 Uiso calc R 1 H
C24A 0.4565(3) -0.1117(3) 0.2124(3) 0.0952(14) Uani d . 1 C
H24A 0.4956 -0.0739 0.1859 0.143 Uiso calc R 1 H
H24B 0.4324 -0.1493 0.1728 0.143 Uiso calc R 1 H
H24C 0.4867 -0.1434 0.2532 0.143 Uiso calc R 1 H
S1B 0.27578(5) 0.23163(5) 0.60740(5) 0.04939(19) Uani d . 1 S
O1B 0.30160(16) 0.28066(15) 0.53920(14) 0.0657(6) Uani d . 1 O
O2B 0.18806(13) 0.22955(15) 0.63130(15) 0.0650(6) Uani d . 1 O
O3B 0.53593(15) 0.36043(18) 0.86129(18) 0.0851(8) Uani d . 1 O
N1B 0.32992(16) 0.26883(15) 0.68838(15) 0.0471(6) Uani d . 1 N
N2B 0.46427(16) 0.43268(16) 0.61366(17) 0.0563(7) Uani d . 1 N
C1B 0.40757(18) 0.31434(17) 0.68863(19) 0.0439(7) Uani d . 1 C
C2B 0.43115(18) 0.32925(19) 0.76648(18) 0.0472(7) Uani d . 1 C
C3B 0.36992(19) 0.28951(18) 0.82018(19) 0.0473(7) Uani d . 1 C
C4B 0.3631(2) 0.2827(2) 0.9055(2) 0.0600(9) Uani d . 1 C
H4B 0.4042 0.3066 0.9395 0.072 Uiso calc R 1 H
C5B 0.2944(2) 0.2400(2) 0.9377(2) 0.0663(10) Uani d . 1 C
H5B 0.2891 0.2352 0.9940 0.080 Uiso calc R 1 H
C6B 0.2333(2) 0.2043(2) 0.8882(2) 0.0658(9) Uani d . 1 C
H6B 0.1877 0.1758 0.9121 0.079 Uiso calc R 1 H
C7B 0.2375(2) 0.2094(2) 0.8035(2) 0.0586(8) Uani d . 1 C
H7B 0.1959 0.1852 0.7703 0.070 Uiso calc R 1 H
C8B 0.3066(2) 0.2524(2) 0.7712(2) 0.0490(7) Uani d . 1 C
C9B 0.31193(18) 0.12840(19) 0.59465(18) 0.0477(7) Uani d . 1 C
C10B 0.3761(2) 0.1130(2) 0.5397(3) 0.0830(13) Uani d . 1 C
H10B 0.3999 0.1564 0.5092 0.100 Uiso calc R 1 H
C11B 0.4047(3) 0.0314(3) 0.5306(4) 0.1086(19) Uani d . 1 C
H11B 0.4495 0.0200 0.4949 0.130 Uiso calc R 1 H
C12B 0.3684(3) -0.0319(3) 0.5727(3) 0.0955(15) Uani d . 1 C
H12B 0.3869 -0.0867 0.5642 0.115 Uiso calc R 1 H
C13B 0.3062(3) -0.0165(3) 0.6265(4) 0.1057(16) Uani d . 1 C
H13B 0.2829 -0.0606 0.6564 0.127 Uiso calc R 1 H
C14B 0.2758(3) 0.0646(2) 0.6384(3) 0.0803(12) Uani d . 1 C
H14B 0.2318 0.0752 0.6753 0.096 Uiso calc R 1 H
C15B 0.46064(18) 0.34191(19) 0.6176(2) 0.0519(7) Uani d . 1 C
H15C 0.5182 0.3195 0.6230 0.062 Uiso calc R 1 H
H15D 0.4361 0.3201 0.5675 0.062 Uiso calc R 1 H
C16B 0.51516(19) 0.4766(2) 0.6672(2) 0.0541(8) Uani d . 1 C
C17B 0.54235(18) 0.4473(2) 0.74515(19) 0.0499(7) Uani d . 1 C
C18B 0.50691(19) 0.3766(2) 0.7938(2) 0.0536(8) Uani d . 1 C
C19B 0.5456(2) 0.5566(2) 0.6429(3) 0.0688(10) Uani d . 1 C
H19B 0.5265 0.5792 0.5938 0.083 Uiso calc R 1 H
C20B 0.6022(2) 0.6019(2) 0.6896(3) 0.0771(12) Uani d . 1 C
H20B 0.6210 0.6537 0.6705 0.093 Uiso calc R 1 H
C21B 0.6321(2) 0.5731(2) 0.7637(3) 0.0655(9) Uani d . 1 C
C22B 0.60240(18) 0.4970(2) 0.7893(2) 0.0572(8) Uani d . 1 C
H22B 0.6227 0.4762 0.8387 0.069 Uiso calc R 1 H
C23B 0.4102(3) 0.4745(3) 0.5551(3) 0.0969(15) Uani d . 1 C
H23D 0.4161 0.5342 0.5610 0.145 Uiso calc R 1 H
H23E 0.3515 0.4588 0.5643 0.145 Uiso calc R 1 H
H23F 0.4268 0.4583 0.5008 0.145 Uiso calc R 1 H
C24B 0.6932(3) 0.6250(3) 0.8153(3) 0.0913(14) Uani d . 1 C
H24D 0.7207 0.5895 0.8548 0.137 Uiso calc R 1 H
H24E 0.6617 0.6683 0.8430 0.137 Uiso calc R 1 H
H24F 0.7358 0.6502 0.7807 0.137 Uiso calc R 1 H

loop_
_atom_site_aniso_label
_atom_site_aniso_U_11
_atom_site_aniso_U_22
_atom_site_aniso_U_33
_atom_site_aniso_U_12
_atom_site_aniso_U_13
_atom_site_aniso_U_23
S1A 0.0491(4) 0.0657(5) 0.0439(4) -0.0056(4) 0.0102(4) -0.0042(4)
O1A 0.0816(17) 0.0783(17) 0.0514(14) -0.0139(13) 0.0252(12) 0.0057(12)
O2A 0.0461(13) 0.1039(19) 0.0659(16) -0.0028(12) 0.0082(11) -0.0156(13)
O3A 0.0864(18) 0.110(2) 0.0611(16) 0.0339(16) 0.0263(14) 0.0148(15)
N1A 0.0499(15) 0.0549(16) 0.0414(15) -0.0035(12) 0.0005(11) -0.0051(11)
N2A 0.0729(18) 0.0606(17) 0.0570(18) -0.0050(14) 0.0083(15) 0.0122(15)
C1A 0.0441(16) 0.0475(17) 0.0468(17) -0.0101(13) 0.0031(13) -0.0023(13)
C2A 0.0486(17) 0.0488(17) 0.0411(17) -0.0096(13) 0.0005(13) -0.0021(13)
C3A 0.0541(18) 0.0479(18) 0.0409(17) -0.0137(14) 0.0015(14) 0.0001(13)
C4A 0.0577(19) 0.059(2) 0.0442(18) -0.0078(16) 0.0085(14) -0.0029(14)
C5A 0.074(2) 0.072(2) 0.0377(19) -0.0131(19) 0.0005(18) 0.0000(15)
C6A 0.061(2) 0.067(2) 0.061(2) -0.0100(17) -0.0117(17) 0.0071(16)
C7A 0.0585(19) 0.059(2) 0.058(2) -0.0049(16) 0.0002(16) -0.0064(16)
C8A 0.0462(18) 0.0518(18) 0.0405(18) -0.0090(14) 0.0006(14) -0.0020(13)
C9A 0.0482(17) 0.0569(19) 0.0420(17) 0.0092(14) 0.0077(13) -0.0070(13)
C10A 0.0586(19) 0.062(2) 0.0498(19) 0.0136(16) -0.0033(15) -0.0126(15)
C11A 0.071(2) 0.075(3) 0.074(3) 0.008(2) -0.0123(19) -0.022(2)
C12A 0.086(3) 0.077(3) 0.092(3) -0.006(2) -0.001(2) -0.029(3)
C13A 0.103(3) 0.063(2) 0.085(3) -0.006(2) -0.002(3) 0.010(2)
C14A 0.084(2) 0.069(2) 0.059(2) -0.0023(19) -0.0123(19) 0.0039(18)
C15A 0.0633(19) 0.0578(19) 0.0439(17) -0.0047(15) -0.0006(16) -0.0055(15)
C16A 0.064(2) 0.0493(19) 0.059(2) -0.0112(16) -0.0089(17) -0.0009(15)
C17A 0.0538(18) 0.0497(18) 0.055(2) -0.0059(15) -0.0049(15) -0.0095(15)
C18A 0.056(2) 0.062(2) 0.052(2) -0.0028(16) 0.0071(15) -0.0068(15)
C19A 0.092(3) 0.058(2) 0.082(3) -0.008(2) -0.001(2) 0.008(2)
C20A 0.092(3) 0.047(2) 0.113(4) 0.001(2) -0.033(3) -0.002(2)
C21A 0.075(2) 0.056(2) 0.085(3) -0.003(2) -0.018(2) -0.010(2)
C22A 0.060(2) 0.060(2) 0.069(2) -0.0048(17) -0.0072(17) -0.0137(18)
C23A 0.113(4) 0.086(3) 0.130(4) -0.014(3) 0.042(3) 0.024(3)
C24A 0.089(3) 0.076(3) 0.120(4) 0.024(2) -0.016(3) -0.023(3)
S1B 0.0438(4) 0.0566(4) 0.0478(5) 0.0031(3) -0.0056(3) 0.0020(4)
O1B 0.0733(15) 0.0703(16) 0.0537(15) -0.0047(12) -0.0093(12) 0.0121(12)
O2B 0.0421(11) 0.0823(16) 0.0705(16) 0.0092(11) -0.0056(10) 0.0002(12)
O3B 0.0653(15) 0.121(2) 0.0690(17) -0.0257(14) -0.0230(13) 0.0342(16)
N1B 0.0495(15) 0.0498(14) 0.0420(15) -0.0038(11) 0.0022(11) -0.0012(11)
N2B 0.0575(15) 0.0556(16) 0.0557(17) -0.0034(12) -0.0033(13) 0.0129(14)
C1B 0.0418(16) 0.0402(16) 0.0497(18) 0.0085(12) 0.0007(13) 0.0016(13)
C2B 0.0433(16) 0.0512(17) 0.0470(18) 0.0078(13) 0.0003(13) 0.0051(14)
C3B 0.0462(16) 0.0467(18) 0.0489(19) 0.0064(13) 0.0023(13) 0.0052(13)
C4B 0.062(2) 0.068(2) 0.051(2) -0.0004(17) -0.0005(15) 0.0076(16)
C5B 0.068(2) 0.080(3) 0.051(2) -0.0015(19) 0.0112(19) 0.0113(18)
C6B 0.059(2) 0.078(2) 0.060(2) -0.0126(18) 0.0157(17) 0.0080(18)
C7B 0.0532(19) 0.068(2) 0.055(2) -0.0067(17) 0.0058(15) 0.0006(16)
C8B 0.0479(17) 0.0490(17) 0.050(2) 0.0050(13) 0.0042(16) 0.0032(14)
C9B 0.0413(15) 0.0575(18) 0.0443(17) -0.0028(13) 0.0011(13) -0.0017(14)
C10B 0.075(2) 0.064(2) 0.109(3) -0.0149(19) 0.043(2) -0.011(2)
C11B 0.077(3) 0.081(3) 0.168(5) -0.003(2) 0.055(3) -0.030(3)
C12B 0.082(3) 0.065(3) 0.139(5) 0.009(2) 0.005(3) -0.020(3)
C13B 0.121(4) 0.056(2) 0.140(5) 0.006(2) 0.029(4) 0.018(3)
C14B 0.091(3) 0.066(2) 0.084(3) -0.004(2) 0.034(2) 0.0031(19)
C15B 0.0468(16) 0.0585(19) 0.0503(18) 0.0015(14) 0.0050(14) -0.0044(15)
C16B 0.0425(16) 0.0525(19) 0.067(2) 0.0052(14) 0.0038(15) 0.0012(16)
C17B 0.0404(16) 0.0521(18) 0.057(2) 0.0104(14) 0.0013(13) -0.0017(14)
C18B 0.0403(16) 0.064(2) 0.057(2) 0.0036(14) -0.0014(15) 0.0083(16)
C19B 0.059(2) 0.057(2) 0.090(3) 0.0063(17) -0.0042(19) 0.0149(19)
C20B 0.054(2) 0.0445(19) 0.133(4) -0.0011(16) 0.000(2) 0.008(2)
C21B 0.0493(18) 0.051(2) 0.096(3) 0.0054(16) -0.0072(19) -0.0094(19)
C22B 0.0402(16) 0.064(2) 0.068(2) 0.0053(15) -0.0007(15) -0.0093(17)
C23B 0.090(3) 0.086(3) 0.115(4) -0.007(2) -0.039(3) 0.030(3)
C24B 0.070(2) 0.070(3) 0.134(4) -0.008(2) -0.014(2) -0.020(2)

loop_
_atom_type_symbol
_atom_type_description
_atom_type_scat_dispersion_real
_atom_type_scat_dispersion_imag
_atom_type_scat_source
C C 0.0033 0.0016 'International Tables Vol C Tables 4.2.6.8 and 6.1.1.4'
H H 0.0000 0.0000 'International Tables Vol C Tables 4.2.6.8 and 6.1.1.4'
N N 0.0061 0.0033 'International Tables Vol C Tables 4.2.6.8 and 6.1.1.4'
O O 0.0106 0.0060 'International Tables Vol C Tables 4.2.6.8 and 6.1.1.4'
S S 0.1246 0.1234 'International Tables Vol C Tables 4.2.6.8 and 6.1.1.4'

loop_
_geom_angle_atom_site_label_1
_geom_angle_atom_site_label_2
_geom_angle_atom_site_label_3
_geom_angle
_geom_angle_publ_flag
O1A S1A O2A 119.89(15) y
O1A S1A N1A 106.55(14) ?
O2A S1A N1A 106.20(13) ?
O1A S1A C9A 108.96(15) ?
O2A S1A C9A 108.81(15) ?
N1A S1A C9A 105.48(13) y
C1A N1A C8A 107.9(2) y
C1A N1A S1A 126.2(2) y
C8A N1A S1A 125.8(2) y
C16A N2A C23A 122.6(3) ?
C16A N2A C15A 119.8(3) ?
C23A N2A C15A 117.6(3) ?
C2A C1A N1A 109.0(3) ?
C2A C1A C15A 123.4(3) ?
N1A C1A C15A 127.6(3) ?
C1A C2A C3A 108.3(3) ?
C1A C2A C18A 125.7(3) ?
C3A C2A C18A 126.0(3) ?
C4A C3A C8A 118.2(3) ?
C4A C3A C2A 133.6(3) ?
C8A C3A C2A 108.0(3) ?
C5A C4A C3A 120.1(3) ?
C5A C4A H4A 120.0 ?
C3A C4A H4A 120.0 ?
C4A C5A C6A 120.4(3) ?
C4A C5A H5A 119.8 ?
C6A C5A H5A 119.8 ?
C7A C6A C5A 121.6(3) ?
C7A C6A H6A 119.2 ?
C5A C6A H6A 119.2 ?
C6A C7A C8A 116.9(3) ?
C6A C7A H7A 121.6 ?
C8A C7A H7A 121.6 ?
C7A C8A C3A 122.8(3) ?
C7A C8A N1A 130.4(3) ?
C3A C8A N1A 106.7(3) ?
C14A C9A C10A 121.5(3) ?
C14A C9A S1A 119.6(2) ?
C10A C9A S1A 118.7(3) ?
C11A C10A C9A 118.6(3) ?
C11A C10A H10A 120.7 ?
C9A C10A H10A 120.7 ?
C12A C11A C10A 120.7(4) ?
C12A C11A H11A 119.6 ?
C10A C11A H11A 119.6 ?
C11A C12A C13A 121.0(4) ?
C11A C12A H12A 119.5 ?
C13A C12A H12A 119.5 ?
C12A C13A C14A 119.9(4) ?
C12A C13A H13A 120.1 ?
C14A C13A H13A 120.1 ?
C9A C14A C13A 118.3(3) ?
C9A C14A H14A 120.9 ?
C13A C14A H14A 120.9 ?
N2A C15A C1A 109.9(3) ?
N2A C15A H15A 109.7 ?
C1A C15A H15A 109.7 ?
N2A C15A H15B 109.7 ?
C1A C15A H15B 109.7 ?
H15A C15A H15B 108.2 ?
N2A C16A C17A 124.4(3) ?
N2A C16A C19A 118.2(3) ?
C17A C16A C19A 117.4(3) ?
C16A C17A C22A 117.2(3) ?
C16A C17A C18A 127.6(3) ?
C22A C17A C18A 114.7(3) ?
O3A C18A C2A 116.6(3) ?
O3A C18A C17A 119.7(3) ?
C2A C18A C17A 123.5(3) y
C20A C19A C16A 121.4(4) ?
C20A C19A H19A 119.3 ?
C16A C19A H19A 119.3 ?
C19A C20A C21A 122.1(4) ?
C19A C20A H20A 119.0 ?
C21A C20A H20A 119.0 ?
C22A C21A C20A 116.5(4) ?
C22A C21A C24A 123.1(4) ?
C20A C21A C24A 120.3(4) ?
C21A C22A C17A 125.0(4) ?
C21A C22A H22A 117.5 ?
C17A C22A H22A 117.5 ?
N2A C23A H23A 109.5 ?
N2A C23A H23B 109.5 ?
H23A C23A H23B 109.5 ?
N2A C23A H23C 109.5 ?
H23A C23A H23C 109.5 ?
H23B C23A H23C 109.5 ?
C21A C24A H24A 109.5 ?
C21A C24A H24B 109.5 ?
H24A C24A H24B 109.5 ?
C21A C24A H24C 109.5 ?
H24A C24A H24C 109.5 ?
H24B C24A H24C 109.5 ?
O1B S1B O2B 120.09(14) y
O1B S1B N1B 106.48(13) ?
O2B S1B N1B 105.95(13) ?
O1B S1B C9B 109.33(15) ?
O2B S1B C9B 108.71(14) ?
N1B S1B C9B 105.26(13) y
C1B N1B C8B 108.0(2) y
C1B N1B S1B 127.9(2) y
C8B N1B S1B 123.8(2) y
C16B N2B C23B 121.9(3) ?
C16B N2B C15B 120.2(3) ?
C23B N2B C15B 117.9(3) ?
C2B C1B N1B 109.1(2) ?
C2B C1B C15B 122.2(3) ?
N1B C1B C15B 128.6(3) ?
C1B C2B C3B 108.5(3) ?
C1B C2B C18B 126.6(3) ?
C3B C2B C18B 124.8(3) ?
C8B C3B C4B 118.8(3) ?
C8B C3B C2B 107.6(3) ?
C4B C3B C2B 133.5(3) ?
C5B C4B C3B 118.5(3) ?
C5B C4B H4B 120.7 ?
C3B C4B H4B 120.7 ?
C6B C5B C4B 121.4(4) ?
C6B C5B H5B 119.3 ?
C4B C5B H5B 119.3 ?
C5B C6B C7B 122.0(3) ?
C5B C6B H6B 119.0 ?
C7B C6B H6B 119.0 ?
C8B C7B C6B 116.6(3) ?
C8B C7B H7B 121.7 ?
C6B C7B H7B 121.7 ?
C7B C8B C3B 122.7(3) ?
C7B C8B N1B 130.7(3) ?
C3B C8B N1B 106.6(3) ?
C14B C9B C10B 120.9(3) ?
C14B C9B S1B 120.2(2) ?
C10B C9B S1B 118.9(3) ?
C9B C10B C11B 118.4(4) ?
C9B C10B H10B 120.8 ?
C11B C10B H10B 120.8 ?
C12B C11B C10B 120.9(4) ?
C12B C11B H11B 119.6 ?
C10B C11B H11B 119.6 ?
C13B C12B C11B 120.5(4) ?
C13B C12B H12B 119.8 ?
C11B C12B H12B 119.8 ?
C12B C13B C14B 120.7(4) ?
C12B C13B H13B 119.6 ?
C14B C13B H13B 119.6 ?
C9B C14B C13B 118.5(4) ?
C9B C14B H14B 120.7 ?
C13B C14B H14B 120.7 ?
N2B C15B C1B 110.5(2) ?
N2B C15B H15C 109.6 ?
C1B C15B H15C 109.6 ?
N2B C15B H15D 109.6 ?
C1B C15B H15D 109.6 ?
H15C C15B H15D 108.1 ?
N2B C16B C19B 118.2(3) ?
N2B C16B C17B 125.2(3) ?
C19B C16B C17B 116.6(3) ?
C16B C17B C22B 117.9(3) ?
C16B C17B C18B 128.2(3) ?
C22B C17B C18B 113.2(3) ?
O3B C18B C2B 117.6(3) ?
O3B C18B C17B 120.5(3) ?
C2B C18B C17B 121.5(3) y
C20B C19B C16B 122.2(4) ?
C20B C19B H19B 118.9 ?
C16B C19B H19B 118.9 ?
C19B C20B C21B 122.2(3) ?
C19B C20B H20B 118.9 ?
C21B C20B H20B 118.9 ?
C22B C21B C20B 116.8(3) ?
C22B C21B C24B 121.8(4) ?
C20B C21B C24B 121.4(4) ?
C21B C22B C17B 124.2(3) ?
C21B C22B H22B 117.9 ?
C17B C22B H22B 117.9 ?
N2B C23B H23D 109.5 ?
N2B C23B H23E 109.5 ?
H23D C23B H23E 109.5 ?
N2B C23B H23F 109.5 ?
H23D C23B H23F 109.5 ?
H23E C23B H23F 109.5 ?
C21B C24B H24D 109.5 ?
C21B C24B H24E 109.5 ?
H24D C24B H24E 109.5 ?
C21B C24B H24F 109.5 ?
H24D C24B H24F 109.5 ?
H24E C24B H24F 109.5 ?

loop_
_geom_bond_atom_site_label_1
_geom_bond_atom_site_label_2
_geom_bond_distance
_geom_bond_publ_flag
S1A O1A 1.416(3) ?
S1A O2A 1.423(2) ?
S1A N1A 1.676(3) ?
S1A C9A 1.754(3) ?
O3A C18A 1.240(4) ?
N1A C1A 1.402(4) y
N1A C8A 1.431(4) y
N2A C16A 1.387(4) y
N2A C23A 1.437(5) ?
N2A C15A 1.447(4) ?
C1A C2A 1.363(4) ?
C1A C15A 1.492(4) ?
C2A C3A 1.430(4) ?
C2A C18A 1.474(4) ?
C3A C4A 1.393(4) ?
C3A C8A 1.397(4) ?
C4A C5A 1.361(5) ?
C4A H4A 0.93 ?
C5A C6A 1.396(5) ?
C5A H5A 0.93 ?
C6A C7A 1.380(5) ?
C6A H6A 0.93 ?
C7A C8A 1.383(5) ?
C7A H7A 0.93 ?
C9A C14A 1.377(5) ?
C9A C10A 1.382(4) ?
C10A C11A 1.376(5) ?
C10A H10A 0.93 ?
C11A C12A 1.353(6) ?
C11A H11A 0.93 ?
C12A C13A 1.369(6) ?
C12A H12A 0.93 ?
C13A C14A 1.394(5) ?
C13A H13A 0.93 ?
C14A H14A 0.93 ?
C15A H15A 0.97 ?
C15A H15B 0.97 ?
C16A C17A 1.410(5) ?
C16A C19A 1.412(5) ?
C17A C22A 1.416(5) ?
C17A C18A 1.481(5) ?
C19A C20A 1.376(6) ?
C19A H19A 0.93 ?
C20A C21A 1.377(6) ?
C20A H20A 0.93 ?
C21A C22A 1.353(5) ?
C21A C24A 1.504(5) ?
C22A H22A 0.93 ?
C23A H23A 0.96 ?
C23A H23B 0.96 ?
C23A H23C 0.96 ?
C24A H24A 0.96 ?
C24A H24B 0.96 ?
C24A H24C 0.96 ?
S1B O1B 1.421(2) ?
S1B O2B 1.424(2) ?
S1B N1B 1.680(3) ?
S1B C9B 1.750(3) ?
O3B C18B 1.222(4) ?
N1B C1B 1.412(4) y
N1B C8B 1.428(4) y
N2B C16B 1.374(4) y
N2B C23B 1.441(5) ?
N2B C15B 1.448(4) ?
C1B C2B 1.348(4) ?
C1B C15B 1.493(4) ?
C2B C3B 1.444(4) ?
C2B C18B 1.472(4) ?
C3B C8B 1.402(4) ?
C3B C4B 1.405(4) ?
C4B C5B 1.375(5) ?
C4B H4B 0.93 ?
C5B C6B 1.374(5) ?
C5B H5B 0.93 ?
C6B C7B 1.390(5) ?
C6B H6B 0.93 ?
C7B C8B 1.382(4) ?
C7B H7B 0.93 ?
C9B C14B 1.364(4) ?
C9B C10B 1.368(4) ?
C10B C11B 1.382(6) ?
C10B H10B 0.93 ?
C11B C12B 1.345(7) ?
C11B H11B 0.93 ?
C12B C13B 1.333(6) ?
C12B H12B 0.93 ?
C13B C14B 1.390(6) ?
C13B H13B 0.93 ?
C14B H14B 0.93 ?
C15B H15C 0.97 ?
C15B H15D 0.97 ?
C16B C19B 1.415(5) ?
C16B C17B 1.423(4) ?
C17B C22B 1.424(4) ?
C17B C18B 1.485(4) ?
C19B C20B 1.373(5) ?
C19B H19B 0.93 ?
C20B C21B 1.378(6) ?
C20B H20B 0.93 ?
C21B C22B 1.364(5) ?
C21B C24B 1.518(5) ?
C22B H22B 0.93 ?
C23B H23D 0.96 ?
C23B H23E 0.96 ?
C23B H23F 0.96 ?
C24B H24D 0.96 ?
C24B H24E 0.96 ?
C24B H24F 0.96 ?

loop_
_geom_hbond_atom_site_label_D
_geom_hbond_atom_site_label_H
_geom_hbond_atom_site_label_A
_geom_hbond_site_symmetry_A
_geom_hbond_distance_DH
_geom_hbond_distance_HA
_geom_hbond_distance_DA
_geom_hbond_angle_DHA
C4A H4A O3A . 0.93 2.55 3.047(4) 114
C4B H4B O3B . 0.93 2.57 3.054(4) 113
C7A H7A O2A . 0.93 2.29 2.873(4) 121
C7B H7B O2B . 0.93 2.39 2.940(4) 118
C10A H10A O1A . 0.93 2.51 2.884(4) 104
C10B H10B O1B . 0.93 2.55 2.912(4) 103
C15A H15B O1A . 0.97 2.30 2.997(4) 128
C15B H15D O1B . 0.97 2.24 2.959(4) 130
C22A H22A O3A . 0.93 2.33 2.694(4) 103
C22B H22B O3B . 0.93 2.32 2.682(4) 103
C11B H11B Cg1 3_555 0.93 2.85 3.687(5) 151
C12B H12B Cg2 4_545 0.93 2.86 3.702(5) 151
C24B H24D Cg1 2_665 0.96 2.90 3.698(5) 142

loop_
_geom_torsion_atom_site_label_1
_geom_torsion_atom_site_label_2
_geom_torsion_atom_site_label_3
_geom_torsion_atom_site_label_4
_geom_torsion
_geom_torsion_publ_flag
O1A S1A N1A C1A -35.9(3) y
O2A S1A N1A C1A -164.8(2) y
C9A S1A N1A C1A 79.8(3) y
O1A S1A N1A C8A 147.6(2) y
O2A S1A N1A C8A 18.7(3) y
C9A S1A N1A C8A -96.7(3) y
C8A N1A C1A C2A -3.1(3) ?
S1A N1A C1A C2A 180.0(2) ?
C8A N1A C1A C15A 177.3(3) ?
S1A N1A C1A C15A 0.3(4) ?
N1A C1A C2A C3A 3.2(3) ?
C15A C1A C2A C3A -177.2(3) ?
N1A C1A C2A C18A -179.8(3) ?
C15A C1A C2A C18A -0.1(5) y
C1A C2A C3A C4A -177.5(3) ?
C18A C2A C3A C4A 5.5(6) ?
C1A C2A C3A C8A -2.1(3) ?
C18A C2A C3A C8A -179.1(3) ?
C8A C3A C4A C5A 0.3(5) ?
C2A C3A C4A C5A 175.3(3) ?
C3A C4A C5A C6A 0.1(5) ?
C4A C5A C6A C7A 0.0(5) ?
C5A C6A C7A C8A -0.4(5) ?
C6A C7A C8A C3A 0.8(5) ?
C6A C7A C8A N1A -175.7(3) ?
C4A C3A C8A C7A -0.8(5) ?
C2A C3A C8A C7A -177.0(3) ?
C4A C3A C8A N1A 176.4(3) ?
C2A C3A C8A N1A 0.2(3) ?
C1A N1A C8A C7A 178.6(3) ?
S1A N1A C8A C7A -4.4(5) ?
C1A N1A C8A C3A 1.7(3) ?
S1A N1A C8A C3A 178.7(2) ?
O1A S1A C9A C14A -170.3(3) ?
O2A S1A C9A C14A -37.9(3) ?
N1A S1A C9A C14A 75.7(3) ?
O1A S1A C9A C10A 5.9(3) ?
O2A S1A C9A C10A 138.2(2) ?
N1A S1A C9A C10A -108.2(2) ?
C14A C9A C10A C11A -0.5(5) ?
S1A C9A C10A C11A -176.6(2) ?
C9A C10A C11A C12A 0.4(5) ?
C10A C11A C12A C13A -1.0(6) ?
C11A C12A C13A C14A 1.7(6) ?
C10A C9A C14A C13A 1.2(5) ?
S1A C9A C14A C13A 177.2(3) ?
C12A C13A C14A C9A -1.7(6) ?
C16A N2A C15A C1A 79.2(4) y
C23A N2A C15A C1A -100.8(4) ?
C2A C1A C15A N2A -60.6(4) y
N1A C1A C15A N2A 119.0(3) ?
C23A N2A C16A C17A 149.3(4) ?
C15A N2A C16A C17A -30.7(5) y
C23A N2A C16A C19A -31.6(5) ?
C15A N2A C16A C19A 148.4(3) ?
N2A C16A C17A C22A 171.9(3) ?
C19A C16A C17A C22A -7.2(4) ?
N2A C16A C17A C18A -16.3(5) y
C19A C16A C17A C18A 164.6(3) ?
C1A C2A C18A O3A -157.1(3) ?
C3A C2A C18A O3A 19.5(5) ?
C1A C2A C18A C17A 28.0(5) y
C3A C2A C18A C17A -155.4(3) ?
C16A C17A C18A O3A -172.6(3) ?
C22A C17A C18A O3A -0.6(5) ?
C16A C17A C18A C2A 2.2(5) y
C22A C17A C18A C2A 174.1(3) ?
N2A C16A C19A C20A -173.0(3) ?
C17A C16A C19A C20A 6.1(5) ?
C16A C19A C20A C21A -1.6(6) ?
C19A C20A C21A C22A -1.7(6) ?
C19A C20A C21A C24A -179.7(4) ?
C20A C21A C22A C17A 0.3(5) ?
C24A C21A C22A C17A 178.2(3) ?
C16A C17A C22A C21A 4.3(5) ?
C18A C17A C22A C21A -168.5(3) ?
O1B S1B N1B C1B -22.7(3) y
O2B S1B N1B C1B -151.6(2) y
C9B S1B N1B C1B 93.3(3) y
O1B S1B N1B C8B 162.9(2) y
O2B S1B N1B C8B 33.9(3) y
C9B S1B N1B C8B -81.1(3) y
C8B N1B C1B C2B -2.3(3) ?
S1B N1B C1B C2B -177.4(2) ?
C8B N1B C1B C15B 176.0(3) ?
S1B N1B C1B C15B 0.9(4) ?
N1B C1B C2B C3B 2.6(3) ?
C15B C1B C2B C3B -175.8(3) ?
N1B C1B C2B C18B -178.3(3) ?
C15B C1B C2B C18B 3.3(5) y
C1B C2B C3B C8B -2.0(3) ?
C18B C2B C3B C8B 178.9(3) ?
C1B C2B C3B C4B 178.4(3) ?
C18B C2B C3B C4B -0.7(5) ?
C8B C3B C4B C5B -0.2(5) ?
C2B C3B C4B C5B 179.3(3) ?
C3B C4B C5B C6B 0.1(6) ?
C4B C5B C6B C7B -0.1(6) ?
C5B C6B C7B C8B 0.1(6) ?
C6B C7B C8B C3B -0.2(5) ?
C6B C7B C8B N1B 179.8(3) ?
C4B C3B C8B C7B 0.2(5) ?
C2B C3B C8B C7B -179.4(3) ?
C4B C3B C8B N1B -179.8(3) ?
C2B C3B C8B N1B 0.6(3) ?
C1B N1B C8B C7B -179.0(3) ?
S1B N1B C8B C7B -3.6(5) ?
C1B N1B C8B C3B 1.0(3) ?
S1B N1B C8B C3B 176.4(2) ?
O1B S1B C9B C14B -161.2(3) ?
O2B S1B C9B C14B -28.4(3) ?
N1B S1B C9B C14B 84.8(3) ?
O1B S1B C9B C10B 18.1(3) ?
O2B S1B C9B C10B 150.9(3) ?
N1B S1B C9B C10B -95.9(3) ?
C14B C9B C10B C11B -1.2(6) ?
S1B C9B C10B C11B 179.5(4) ?
C9B C10B C11B C12B 2.2(8) ?
C10B C11B C12B C13B -2.5(9) ?
C11B C12B C13B C14B 1.9(9) ?
C10B C9B C14B C13B 0.6(6) ?
S1B C9B C14B C13B 179.9(4) ?
C12B C13B C14B C9B -0.9(8) ?
C16B N2B C15B C1B 75.5(3) y
C23B N2B C15B C1B -101.5(4) ?
C2B C1B C15B N2B -65.3(4) y
N1B C1B C15B N2B 116.6(3) ?
C23B N2B C16B C19B -28.9(5) ?
C15B N2B C16B C19B 154.2(3) ?
C23B N2B C16B C17B 153.1(4) ?
C15B N2B C16B C17B -23.8(4) y
N2B C16B C17B C22B 173.4(3) ?
C19B C16B C17B C22B -4.7(4) ?
N2B C16B C17B C18B -16.6(5) y
C19B C16B C17B C18B 165.3(3) ?
C1B C2B C18B O3B -154.7(3) ?
C3B C2B C18B O3B 24.3(5) ?
C1B C2B C18B C17B 31.1(5) y
C3B C2B C18B C17B -150.0(3) ?
C16B C17B C18B O3B -177.9(3) ?
C22B C17B C18B O3B -7.5(4) ?
C16B C17B C18B C2B -3.8(5) y
C22B C17B C18B C2B 166.6(3) ?
N2B C16B C19B C20B -174.6(3) ?
C17B C16B C19B C20B 3.6(5) ?
C16B C19B C20B C21B -1.1(6) ?
C19B C20B C21B C22B -0.3(6) ?
C19B C20B C21B C24B -178.6(3) ?
C20B C21B C22B C17B -1.0(5) ?
C24B C21B C22B C17B 177.2(3) ?
C16B C17B C22B C21B 3.6(5) ?
C18B C17B C22B C21B -167.8(3) ?

loop_
_cod_related_entry_id
_cod_related_entry_database
_cod_related_entry_code
1 ChemSpider 24734246
